data_4301590
loop_
_publ_author_name
'Jos\'e Vicente'
'Pablo Gonz\'alez-Herrero'
'Yolanda Garc\'ia-S\'anchez'
'Peter G. Jones'

_publ_section_title
;
Novel Types of Tetra-, Hexa-, Octa-, and Dodecanuclear Silver Clusters
Containing (2,7-Di-tert-butylfluoren-9-ylidene)methanedithiolate
;
_journal_name_full 'Inorganic Chemistry'
_journal_page_first 2060
_journal_page_last 2071
_journal_paper_doi 10.1021/ic802045j
_journal_volume 48
_journal_year 2009
_chemical_formula_sum 'C131 H191 Ag8 Cl2 N3 P4 S8'
_chemical_formula_weight 3122.09
_chemical_name_systematic
;
 ?
;
_space_group_IT_number 15
_symmetry_cell_setting monoclinic
_symmetry_space_group_name_Hall '-C 2yc'
_symmetry_space_group_name_H-M 'C 1 2/c 1'
_atom_sites_solution_hydrogens geom
_atom_sites_solution_primary direct
_atom_sites_solution_secondary difmap
_audit_creation_method SHELXL-97
_cell_angle_alpha 90.00
_cell_angle_beta 93.527(3)
_cell_angle_gamma 90.00
_cell_formula_units_Z 4
_cell_length_a 26.7245(5)
_cell_length_b 20.9427(5)
_cell_length_c 25.0333(6)
_cell_measurement_reflns_used 55189
_cell_measurement_temperature 100(2)
_cell_measurement_theta_max 30.7207
_cell_measurement_theta_min 2.5312
_cell_volume 13984.2(5)
_computing_cell_refinement
;
CrysAlis RED, Oxford Diffraction Ltd.,
Version 1.171.32.24 (release 21-04-2008 CrysAlis171 .NET)
(compiled Apr 21 2008,18:23:10)
;
_computing_data_collection
;
CrysAlis CCD, Oxford Diffraction Ltd.,
Version 1.171.32.24 (release 21-04-2008 CrysAlis171 .NET)
(compiled Apr 21 2008,18:23:10)
;
_computing_data_reduction
;
CrysAlis RED, Oxford Diffraction Ltd.,
Version 1.171.32.24 (release 21-04-2008 CrysAlis171 .NET)
(compiled Apr 21 2008,18:23:10)
;
_computing_molecular_graphics 'Siemens XP'
_computing_publication_material SHELXL-97
_computing_structure_refinement 'SHELXL-97 (Sheldrick, 1997)'
_computing_structure_solution 'SHELXS-97 (Sheldrick, 1990)'
_diffrn_ambient_temperature 100(2)
_diffrn_detector_area_resol_mean 16.1057
_diffrn_measured_fraction_theta_full 0.998
_diffrn_measured_fraction_theta_max 0.998
_diffrn_measurement_device_type 'Oxford Diffraction Xcalibur S'
_diffrn_measurement_method \w-scan
_diffrn_radiation_monochromator graphite
_diffrn_radiation_source 'Enhance (Mo) X-ray Source'
_diffrn_radiation_type MoK\a
_diffrn_radiation_wavelength 0.71073
_diffrn_reflns_av_R_equivalents 0.0475
_diffrn_reflns_av_sigmaI/netI 0.0441
_diffrn_reflns_limit_h_max 35
_diffrn_reflns_limit_h_min -35
_diffrn_reflns_limit_k_max 27
_diffrn_reflns_limit_k_min -27
_diffrn_reflns_limit_l_max 33
_diffrn_reflns_limit_l_min -33
_diffrn_reflns_number 143326
_diffrn_reflns_theta_full 28.28
_diffrn_reflns_theta_max 28.28
_diffrn_reflns_theta_min 2.54
_exptl_absorpt_coefficient_mu 1.345
_exptl_absorpt_correction_T_max 1.00000
_exptl_absorpt_correction_T_min 0.95068
_exptl_absorpt_correction_type multi-scan
_exptl_absorpt_process_details
;
CrysAlis RED, Oxford Diffraction Ltd.,
Version 1.171.32.24 (release 21-04-2008 CrysAlis171 .NET)
(compiled Apr 21 2008,18:23:10)
;
_exptl_crystal_colour yellow
_exptl_crystal_density_diffrn 1.483
_exptl_crystal_density_meas ?
_exptl_crystal_density_method .
_exptl_crystal_description tablet
_exptl_crystal_F_000 6386
_exptl_crystal_size_max 0.20
_exptl_crystal_size_mid 0.15
_exptl_crystal_size_min 0.10
_refine_diff_density_max 1.328
_refine_diff_density_min -2.108
_refine_diff_density_rms 0.082
_refine_ls_extinction_method none
_refine_ls_goodness_of_fit_ref 0.910
_refine_ls_hydrogen_treatment 'rigid methyls, others riding (disordered methyls staggered)'
_refine_ls_matrix_type full
_refine_ls_number_parameters 666
_refine_ls_number_reflns 17344
_refine_ls_number_restraints 56
_refine_ls_restrained_S_all 0.913
_refine_ls_R_factor_all 0.0426
_refine_ls_R_factor_gt 0.0270
_refine_ls_shift/su_max 0.004
_refine_ls_shift/su_mean 0.000
_refine_ls_structure_factor_coef Fsqd
_refine_ls_weighting_details 'calc w=1/[\s^2^(Fo^2^)+(0.0354P)^2^] where P=(Fo^2^+2Fc^2^)/3'
_refine_ls_weighting_scheme calc
_refine_ls_wR_factor_gt 0.0611
_refine_ls_wR_factor_ref 0.0628
_reflns_number_gt 12743
_reflns_number_total 17344
_reflns_threshold_expression >2sigma(I)
_cod_data_source_file ic802045j_si_002_3.cif
_cod_data_source_block olbap
_cod_original_sg_symbol_H-M 'C 2/c'
_cod_database_code 4301590

loop_
_symmetry_equiv_pos_as_xyz
'x, y, z'
'-x, y, -z+1/2'
'x+1/2, y+1/2, z'
'-x+1/2, y+1/2, -z+1/2'
'-x, -y, -z'
'x, -y, z-1/2'
'-x+1/2, -y+1/2, -z'
'x+1/2, -y+1/2, z-1/2'

loop_
_atom_site_label
_atom_site_type_symbol
_atom_site_fract_x
_atom_site_fract_y
_atom_site_fract_z
_atom_site_U_iso_or_equiv
_atom_site_adp_type
_atom_site_occupancy
_atom_site_symmetry_multiplicity
_atom_site_calc_flag
_atom_site_refinement_flags
_atom_site_disorder_assembly
_atom_site_disorder_group
Ag1 Ag 0.5000 0.383171(12) 0.7500 0.02259(6) Uani 1 2 d S . .
Ag2 Ag 0.5000 0.247827(12) 0.7500 0.01822(6) Uani 1 2 d S . .
Ag3 Ag 0.394068(6) 0.282335(8) 0.801083(7) 0.01861(4) Uani 1 1 d . . .
Ag4 Ag 0.514355(6) 0.322999(8) 0.645466(7) 0.01772(4) Uani 1 1 d . . .
Ag5 Ag 0.471575(7) 0.448189(9) 0.621401(8) 0.02281(5) Uani 1 1 d . . .
S1 S 0.53502(2) 0.46994(3) 0.68993(2) 0.01840(12) Uani 1 1 d . . .
S2 S 0.59179(2) 0.37399(3) 0.62620(2) 0.01842(12) Uani 1 1 d . . .
S3 S 0.40815(2) 0.34043(3) 0.71804(2) 0.01769(12) Uani 1 1 d . . .
S4 S 0.45937(2) 0.23542(3) 0.66052(2) 0.01776(12) Uani 1 1 d . . .
P1 P 0.37550(3) 0.17849(3) 0.83467(3) 0.02478(15) Uani 1 1 d . . .
P2 P 0.40365(3) 0.42871(3) 0.55814(3) 0.02979(17) Uani 1 1 d . . .
C1 C 0.61035(10) 0.57416(12) 0.73572(12) 0.0309(6) Uani 1 1 d . . .
H1 H 0.5821 0.5517 0.7474 0.037 Uiso 1 1 calc R . .
C2 C 0.62444(10) 0.63251(13) 0.76039(14) 0.0391(8) Uani 1 1 d . . .
C3 C 0.66565(11) 0.66481(13) 0.74113(14) 0.0433(8) Uani 1 1 d . . .
H3 H 0.6747 0.7053 0.7558 0.052 Uiso 1 1 calc R . .
C4 C 0.69365(10) 0.63950(13) 0.70128(13) 0.0388(7) Uani 1 1 d . . .
H4 H 0.7218 0.6621 0.6896 0.047 Uiso 1 1 calc R . .
C4A C 0.68015(9) 0.58055(12) 0.67841(12) 0.0292(6) Uani 1 1 d . . .
C4B C 0.70445(9) 0.54116(12) 0.64030(11) 0.0265(6) Uani 1 1 d . . .
C5 C 0.74827(10) 0.54999(14) 0.61444(12) 0.0355(7) Uani 1 1 d . . .
H5 H 0.7663 0.5890 0.6186 0.043 Uiso 1 1 calc R . .
C6 C 0.76569(10) 0.50237(15) 0.58286(12) 0.0366(7) Uani 1 1 d . . .
H6 H 0.7959 0.5090 0.5656 0.044 Uiso 1 1 calc R . .
C7 C 0.74042(9) 0.44445(13) 0.57522(11) 0.0293(6) Uani 1 1 d . A .
C8 C 0.69579(9) 0.43606(12) 0.60026(10) 0.0241(6) Uani 1 1 d . . .
H8 H 0.6776 0.3974 0.5950 0.029 Uiso 1 1 calc R . .
C8A C 0.67739(9) 0.48345(12) 0.63288(10) 0.0221(5) Uani 1 1 d . . .
C9 C 0.63178(8) 0.48740(11) 0.66390(10) 0.0203(5) Uani 1 1 d . . .
C9A C 0.63702(9) 0.54871(11) 0.69458(11) 0.0254(6) Uani 1 1 d . . .
C10 C 0.59149(8) 0.44728(10) 0.66139(9) 0.0168(5) Uani 1 1 d . . .
C11 C 0.59575(11) 0.66100(14) 0.80573(15) 0.0491(9) Uani 1 1 d D . .
C12 C 0.55518(11) 0.61654(14) 0.82476(14) 0.0486(9) Uani 1 1 d D . .
H12A H 0.5376 0.6376 0.8531 0.073 Uiso 1 1 calc R . .
H12B H 0.5707 0.5770 0.8387 0.073 Uiso 1 1 calc R . .
H12C H 0.5313 0.6065 0.7947 0.073 Uiso 1 1 calc R . .
C13 C 0.57074(14) 0.72311(15) 0.7869(2) 0.0775(14) Uani 1 1 d D . .
H13A H 0.5519 0.7160 0.7526 0.116 Uiso 1 1 calc R . .
H13B H 0.5964 0.7558 0.7826 0.116 Uiso 1 1 calc R . .
H13C H 0.5478 0.7375 0.8135 0.116 Uiso 1 1 calc R . .
C14 C 0.63213(13) 0.67641(18) 0.85400(16) 0.0686(12) Uani 1 1 d D . .
H14A H 0.6133 0.6938 0.8831 0.103 Uiso 1 1 calc R . .
H14B H 0.6568 0.7079 0.8435 0.103 Uiso 1 1 calc R . .
H14C H 0.6494 0.6373 0.8662 0.103 Uiso 1 1 calc R . .
C15 C 0.76165(10) 0.38962(14) 0.54377(11) 0.0344(7) Uani 1 1 d D . .
C16 C 0.72115(16) 0.3625(2) 0.5029(2) 0.0400(14) Uiso 0.670(7) 1 d PD A 1
H16A H 0.7365 0.3312 0.4798 0.060 Uiso 0.670(7) 1 calc PR A 1
H16B H 0.7066 0.3973 0.4809 0.060 Uiso 0.670(7) 1 calc PR A 1
H16C H 0.6947 0.3417 0.5221 0.060 Uiso 0.670(7) 1 calc PR A 1
C17 C 0.7793(2) 0.3374(2) 0.5820(2) 0.0508(15) Uiso 0.670(7) 1 d PDU A 1
H17A H 0.8113 0.3499 0.6003 0.076 Uiso 0.670(7) 1 calc PR A 1
H17B H 0.7839 0.2978 0.5620 0.076 Uiso 0.670(7) 1 calc PR A 1
H17C H 0.7543 0.3307 0.6084 0.076 Uiso 0.670(7) 1 calc PR A 1
C18 C 0.80450(17) 0.4115(2) 0.51008(19) 0.0365(13) Uiso 0.670(7) 1 d PDU A 1
H18A H 0.8299 0.4339 0.5330 0.055 Uiso 0.670(7) 1 calc PR A 1
H18B H 0.7913 0.4404 0.4818 0.055 Uiso 0.670(7) 1 calc PR A 1
H18C H 0.8197 0.3742 0.4939 0.055 Uiso 0.670(7) 1 calc PR A 1
C16' C 0.7257(4) 0.3349(5) 0.5314(6) 0.063(4) Uiso 0.330(7) 1 d PD A 2
H16D H 0.7136 0.3182 0.5648 0.095 Uiso 0.330(7) 1 calc PR A 2
H16E H 0.7431 0.3009 0.5130 0.095 Uiso 0.330(7) 1 calc PR A 2
H16F H 0.6972 0.3502 0.5083 0.095 Uiso 0.330(7) 1 calc PR A 2
C17' C 0.7789(7) 0.4083(8) 0.4899(5) 0.109(6) Uiso 0.330(7) 1 d PDU A 2
H17D H 0.7922 0.3706 0.4723 0.163 Uiso 0.330(7) 1 calc PR A 2
H17E H 0.8053 0.4407 0.4945 0.163 Uiso 0.330(7) 1 calc PR A 2
H17F H 0.7506 0.4256 0.4678 0.163 Uiso 0.330(7) 1 calc PR A 2
C18' C 0.8044(4) 0.3595(6) 0.5824(4) 0.059(3) Uiso 0.330(7) 1 d PDU A 2
H18D H 0.7908 0.3496 0.6169 0.089 Uiso 0.330(7) 1 calc PR A 2
H18E H 0.8320 0.3901 0.5877 0.089 Uiso 0.330(7) 1 calc PR A 2
H18F H 0.8167 0.3203 0.5664 0.089 Uiso 0.330(7) 1 calc PR A 2
C21 C 0.28921(9) 0.32677(11) 0.68969(10) 0.0201(5) Uani 1 1 d . . .
H21 H 0.3115 0.3449 0.7166 0.024 Uiso 1 1 calc R . .
C22 C 0.23852(9) 0.34275(12) 0.68809(10) 0.0227(5) Uani 1 1 d . . .
C23 C 0.20620(9) 0.31547(12) 0.64805(10) 0.0265(6) Uani 1 1 d . . .
H23 H 0.1716 0.3261 0.6465 0.032 Uiso 1 1 calc R . .
C24 C 0.22360(9) 0.27360(12) 0.61095(10) 0.0263(6) Uani 1 1 d . . .
H24 H 0.2011 0.2555 0.5842 0.032 Uiso 1 1 calc R . .
C24A C 0.27411(9) 0.25814(12) 0.61295(10) 0.0216(5) Uani 1 1 d . . .
C24B C 0.30143(9) 0.21557(11) 0.57941(10) 0.0209(5) Uani 1 1 d . . .
C25 C 0.28586(10) 0.18118(12) 0.53417(10) 0.0276(6) Uani 1 1 d . . .
H25 H 0.2519 0.1832 0.5207 0.033 Uiso 1 1 calc R . .
C26 C 0.31981(10) 0.14396(13) 0.50871(11) 0.0289(6) Uani 1 1 d . . .
H26 H 0.3087 0.1207 0.4776 0.035 Uiso 1 1 calc R . .
C27 C 0.36975(10) 0.13972(12) 0.52745(10) 0.0260(6) Uani 1 1 d . . .
C28 C 0.38519(9) 0.17476(11) 0.57328(10) 0.0237(5) Uani 1 1 d . . .
H28 H 0.4191 0.1721 0.5869 0.028 Uiso 1 1 calc R . .
C28A C 0.35196(9) 0.21330(11) 0.59914(9) 0.0195(5) Uani 1 1 d . . .
C29 C 0.35868(9) 0.25913(11) 0.64516(9) 0.0184(5) Uani 1 1 d . . .
C29A C 0.30765(8) 0.28483(11) 0.65266(9) 0.0186(5) Uani 1 1 d . . .
C30 C 0.40264(8) 0.27641(10) 0.67168(9) 0.0162(5) Uani 1 1 d . . .
C31 C 0.21734(9) 0.38948(12) 0.72801(10) 0.0242(6) Uani 1 1 d . . .
C32 C 0.19174(12) 0.44472(14) 0.69754(13) 0.0450(8) Uani 1 1 d . . .
H32A H 0.1786 0.4750 0.7230 0.068 Uiso 1 1 calc R . .
H32B H 0.1641 0.4283 0.6740 0.068 Uiso 1 1 calc R . .
H32C H 0.2161 0.4664 0.6761 0.068 Uiso 1 1 calc R . .
C33 C 0.25699(10) 0.41567(14) 0.76726(12) 0.0367(7) Uani 1 1 d . . .
H33A H 0.2414 0.4438 0.7927 0.055 Uiso 1 1 calc R . .
H33B H 0.2815 0.4400 0.7480 0.055 Uiso 1 1 calc R . .
H33C H 0.2739 0.3803 0.7866 0.055 Uiso 1 1 calc R . .
C34 C 0.17823(11) 0.35482(14) 0.75969(12) 0.0383(7) Uani 1 1 d . . .
H34A H 0.1943 0.3194 0.7798 0.057 Uiso 1 1 calc R . .
H34B H 0.1516 0.3382 0.7349 0.057 Uiso 1 1 calc R . .
H34C H 0.1639 0.3847 0.7847 0.057 Uiso 1 1 calc R . .
C35 C 0.40807(10) 0.09849(13) 0.50057(11) 0.0322(6) Uani 1 1 d . . .
C36 C 0.42515(13) 0.04432(15) 0.53795(14) 0.0534(9) Uani 1 1 d . . .
H36A H 0.4518 0.0201 0.5220 0.080 Uiso 1 1 calc R . .
H36B H 0.3968 0.0160 0.5436 0.080 Uiso 1 1 calc R . .
H36C H 0.4379 0.0620 0.5724 0.080 Uiso 1 1 calc R . .
C37 C 0.38687(14) 0.06934(16) 0.44799(13) 0.0545(10) Uani 1 1 d . . .
H37A H 0.3768 0.1036 0.4229 0.082 Uiso 1 1 calc R . .
H37B H 0.3576 0.0430 0.4548 0.082 Uiso 1 1 calc R . .
H37C H 0.4125 0.0428 0.4326 0.082 Uiso 1 1 calc R . .
C38 C 0.45338(13) 0.13853(16) 0.48829(15) 0.0575(10) Uani 1 1 d . . .
H38A H 0.4683 0.1569 0.5215 0.086 Uiso 1 1 calc R . .
H38B H 0.4429 0.1729 0.4635 0.086 Uiso 1 1 calc R . .
H38C H 0.4781 0.1115 0.4719 0.086 Uiso 1 1 calc R . .
C41 C 0.31071(10) 0.17629(12) 0.85652(12) 0.0318(6) Uani 1 1 d . . .
H41 H 0.3127 0.1913 0.8945 0.038 Uiso 1 1 calc R . .
C42 C 0.28519(11) 0.11061(13) 0.85663(13) 0.0434(8) Uani 1 1 d . . .
H42A H 0.2542 0.1136 0.8754 0.065 Uiso 1 1 calc R . .
H42B H 0.3078 0.0796 0.8748 0.065 Uiso 1 1 calc R . .
H42C H 0.2773 0.0967 0.8197 0.065 Uiso 1 1 calc R . .
C43 C 0.27805(11) 0.22480(14) 0.82495(15) 0.0479(9) Uani 1 1 d . . .
H43A H 0.2732 0.2108 0.7876 0.072 Uiso 1 1 calc R . .
H43B H 0.2946 0.2666 0.8263 0.072 Uiso 1 1 calc R . .
H43C H 0.2454 0.2281 0.8406 0.072 Uiso 1 1 calc R . .
C44 C 0.38116(11) 0.11035(12) 0.78832(12) 0.0364(7) Uani 1 1 d . . .
H44 H 0.3686 0.0712 0.8060 0.044 Uiso 1 1 calc R . .
C45 C 0.43638(13) 0.09949(14) 0.77694(16) 0.0591(11) Uani 1 1 d . . .
H45A H 0.4388 0.0636 0.7521 0.089 Uiso 1 1 calc R . .
H45B H 0.4557 0.0898 0.8105 0.089 Uiso 1 1 calc R . .
H45C H 0.4498 0.1381 0.7610 0.089 Uiso 1 1 calc R . .
C46 C 0.34941(15) 0.12106(14) 0.73679(13) 0.0546(10) Uani 1 1 d . . .
H46A H 0.3591 0.1614 0.7205 0.082 Uiso 1 1 calc R . .
H46B H 0.3140 0.1229 0.7446 0.082 Uiso 1 1 calc R . .
H46C H 0.3547 0.0858 0.7120 0.082 Uiso 1 1 calc R . .
C47 C 0.41758(11) 0.15918(13) 0.89397(12) 0.0368(7) Uani 1 1 d . . .
H47 H 0.4526 0.1634 0.8823 0.044 Uiso 1 1 calc R . .
C48 C 0.41249(12) 0.20830(15) 0.93810(12) 0.0435(8) Uani 1 1 d . . .
H48A H 0.3800 0.2030 0.9536 0.065 Uiso 1 1 calc R . .
H48B H 0.4148 0.2513 0.9231 0.065 Uiso 1 1 calc R . .
H48C H 0.4394 0.2021 0.9660 0.065 Uiso 1 1 calc R . .
C49 C 0.41337(13) 0.09246(14) 0.91589(15) 0.0523(9) Uani 1 1 d . . .
H49A H 0.4386 0.0864 0.9456 0.078 Uiso 1 1 calc R . .
H49B H 0.4190 0.0614 0.8876 0.078 Uiso 1 1 calc R . .
H49C H 0.3798 0.0862 0.9287 0.078 Uiso 1 1 calc R . .
C51 C 0.39787(11) 0.48549(14) 0.50181(12) 0.0373(7) Uani 1 1 d . . .
H51 H 0.3639 0.4802 0.4834 0.045 Uiso 1 1 calc R . .
C52 C 0.43672(12) 0.47394(15) 0.46114(12) 0.0445(8) Uani 1 1 d . . .
H52A H 0.4377 0.5107 0.4370 0.067 Uiso 1 1 calc R . .
H52B H 0.4278 0.4355 0.4404 0.067 Uiso 1 1 calc R . .
H52C H 0.4697 0.4682 0.4798 0.067 Uiso 1 1 calc R . .
C53 C 0.40197(12) 0.55337(14) 0.52375(13) 0.0455(8) Uani 1 1 d . . .
H53A H 0.4348 0.5592 0.5428 0.068 Uiso 1 1 calc R . .
H53B H 0.3755 0.5607 0.5484 0.068 Uiso 1 1 calc R . .
H53C H 0.3983 0.5839 0.4941 0.068 Uiso 1 1 calc R . .
C54 C 0.34403(10) 0.43047(15) 0.59205(13) 0.0405(8) Uani 1 1 d . . .
H54 H 0.3397 0.3866 0.6068 0.049 Uiso 1 1 calc R . .
C55 C 0.34588(11) 0.47477(15) 0.63945(13) 0.0458(8) Uani 1 1 d . . .
H55A H 0.3492 0.5189 0.6272 0.069 Uiso 1 1 calc R . .
H55B H 0.3747 0.4638 0.6638 0.069 Uiso 1 1 calc R . .
H55C H 0.3150 0.4704 0.6582 0.069 Uiso 1 1 calc R . .
C56 C 0.29675(11) 0.44362(17) 0.55536(16) 0.0591(10) Uani 1 1 d . . .
H56A H 0.2668 0.4339 0.5746 0.089 Uiso 1 1 calc R . .
H56B H 0.2972 0.4166 0.5234 0.089 Uiso 1 1 calc R . .
H56C H 0.2962 0.4887 0.5447 0.089 Uiso 1 1 calc R . .
C57 C 0.40839(11) 0.34637(13) 0.53214(12) 0.0364(7) Uani 1 1 d . . .
H57 H 0.4051 0.3183 0.5641 0.044 Uiso 1 1 calc R . .
C58 C 0.45953(12) 0.33046(14) 0.51246(12) 0.0412(8) Uani 1 1 d . . .
H58A H 0.4630 0.2840 0.5097 0.062 Uiso 1 1 calc R . .
H58B H 0.4857 0.3472 0.5378 0.062 Uiso 1 1 calc R . .
H58C H 0.4628 0.3499 0.4772 0.062 Uiso 1 1 calc R . .
C59 C 0.36600(13) 0.32548(16) 0.49241(15) 0.0554(10) Uani 1 1 d . . .
H59A H 0.3668 0.3512 0.4598 0.083 Uiso 1 1 calc R . .
H59B H 0.3338 0.3315 0.5084 0.083 Uiso 1 1 calc R . .
H59C H 0.3702 0.2803 0.4836 0.083 Uiso 1 1 calc R . .

loop_
_atom_site_aniso_label
_atom_site_aniso_U_11
_atom_site_aniso_U_22
_atom_site_aniso_U_33
_atom_site_aniso_U_23
_atom_site_aniso_U_13
_atom_site_aniso_U_12
Ag1 0.02506(14) 0.01847(13) 0.02494(15) 0.000 0.00728(11) 0.000
Ag2 0.01739(13) 0.01938(13) 0.01721(13) 0.000 -0.00432(10) 0.000
Ag3 0.01863(9) 0.01663(9) 0.02034(10) 0.00000(7) -0.00055(7) -0.00288(7)
Ag4 0.01419(9) 0.02028(9) 0.01851(9) 0.00293(7) -0.00054(6) -0.00219(7)
Ag5 0.01551(9) 0.02480(10) 0.02741(11) 0.00903(8) -0.00449(7) -0.00029(7)
S1 0.0126(3) 0.0172(3) 0.0254(3) 0.0033(2) 0.0012(2) -0.0003(2)
S2 0.0180(3) 0.0181(3) 0.0194(3) 0.0033(2) 0.0037(2) -0.0016(2)
S3 0.0148(3) 0.0180(3) 0.0197(3) -0.0003(2) -0.0032(2) -0.0030(2)
S4 0.0147(3) 0.0202(3) 0.0180(3) -0.0013(2) -0.0022(2) -0.0026(2)
P1 0.0295(4) 0.0172(3) 0.0284(4) 0.0022(3) 0.0078(3) -0.0026(3)
P2 0.0193(3) 0.0358(4) 0.0331(4) 0.0189(3) -0.0083(3) -0.0071(3)
C1 0.0190(13) 0.0218(13) 0.0521(19) -0.0059(13) 0.0053(12) -0.0038(11)
C2 0.0226(15) 0.0234(14) 0.072(2) -0.0113(14) 0.0077(14) -0.0026(11)
C3 0.0300(16) 0.0196(14) 0.081(3) -0.0097(15) 0.0062(16) -0.0062(12)
C4 0.0251(15) 0.0241(14) 0.067(2) 0.0042(14) 0.0030(14) -0.0103(12)
C4A 0.0192(13) 0.0214(13) 0.0470(18) 0.0082(12) 0.0019(12) -0.0033(10)
C4B 0.0176(12) 0.0278(14) 0.0340(16) 0.0134(12) 0.0005(11) -0.0059(10)
C5 0.0247(14) 0.0382(16) 0.0442(18) 0.0120(14) 0.0058(12) -0.0103(12)
C6 0.0202(14) 0.0516(19) 0.0390(18) 0.0143(15) 0.0099(12) -0.0074(13)
C7 0.0193(13) 0.0436(16) 0.0253(15) 0.0112(13) 0.0035(10) 0.0026(12)
C8 0.0167(12) 0.0309(14) 0.0245(14) 0.0103(11) 0.0007(10) -0.0025(10)
C8A 0.0142(12) 0.0267(13) 0.0253(14) 0.0106(11) 0.0000(10) -0.0004(10)
C9 0.0160(12) 0.0181(12) 0.0268(14) 0.0072(10) 0.0006(10) 0.0006(9)
C9A 0.0158(12) 0.0182(12) 0.0416(17) 0.0049(12) -0.0026(11) -0.0034(10)
C10 0.0138(11) 0.0162(11) 0.0204(13) 0.0057(10) 0.0013(9) 0.0024(9)
C11 0.0315(17) 0.0347(17) 0.083(3) -0.0255(17) 0.0174(16) -0.0071(13)
C12 0.0316(17) 0.0415(18) 0.075(3) -0.0284(17) 0.0180(16) -0.0110(14)
C13 0.050(2) 0.0325(19) 0.154(5) -0.013(2) 0.036(2) -0.0028(16)
C14 0.042(2) 0.071(3) 0.095(3) -0.051(2) 0.021(2) -0.0220(18)
C15 0.0253(15) 0.0468(18) 0.0323(16) 0.0107(14) 0.0115(12) 0.0046(13)
C21 0.0177(12) 0.0230(13) 0.0190(13) 0.0043(10) -0.0032(9) -0.0049(10)
C22 0.0198(13) 0.0248(13) 0.0234(14) 0.0070(11) 0.0002(10) -0.0036(10)
C23 0.0133(12) 0.0368(15) 0.0287(15) 0.0064(12) -0.0048(10) -0.0031(11)
C24 0.0176(13) 0.0366(15) 0.0238(14) 0.0009(12) -0.0051(10) -0.0081(11)
C24A 0.0180(12) 0.0251(13) 0.0212(13) 0.0061(11) -0.0036(10) -0.0056(10)
C24B 0.0209(12) 0.0234(13) 0.0180(13) 0.0035(10) -0.0027(10) -0.0067(10)
C25 0.0229(13) 0.0339(15) 0.0249(14) 0.0009(12) -0.0076(11) -0.0098(11)
C26 0.0333(15) 0.0293(14) 0.0232(14) -0.0034(12) -0.0064(11) -0.0080(12)
C27 0.0308(15) 0.0234(13) 0.0230(14) -0.0025(11) -0.0045(11) -0.0036(11)
C28 0.0217(13) 0.0254(13) 0.0232(14) -0.0016(11) -0.0058(10) -0.0043(10)
C28A 0.0203(12) 0.0216(12) 0.0161(12) 0.0042(10) -0.0033(9) -0.0076(10)
C29 0.0184(12) 0.0210(12) 0.0158(12) 0.0035(10) -0.0005(9) -0.0040(9)
C29A 0.0146(11) 0.0229(12) 0.0176(12) 0.0062(10) -0.0036(9) -0.0049(10)
C30 0.0175(11) 0.0165(11) 0.0144(12) 0.0041(9) 0.0000(9) -0.0023(9)
C31 0.0181(12) 0.0263(13) 0.0278(15) 0.0022(11) -0.0008(10) 0.0009(10)
C32 0.048(2) 0.0363(17) 0.049(2) -0.0007(15) -0.0085(16) 0.0129(14)
C33 0.0312(16) 0.0363(16) 0.0423(18) -0.0111(14) 0.0001(13) 0.0021(13)
C34 0.0343(17) 0.0424(17) 0.0390(18) -0.0047(14) 0.0086(13) -0.0009(13)
C35 0.0343(16) 0.0290(14) 0.0324(16) -0.0114(12) -0.0057(12) 0.0005(12)
C36 0.054(2) 0.049(2) 0.056(2) -0.0114(17) -0.0080(17) 0.0146(17)
C37 0.064(2) 0.053(2) 0.045(2) -0.0238(17) -0.0125(17) 0.0145(18)
C38 0.056(2) 0.054(2) 0.065(3) -0.0287(19) 0.0232(18) -0.0084(17)
C41 0.0306(15) 0.0253(14) 0.0406(17) -0.0055(12) 0.0121(12) -0.0069(12)
C42 0.0408(18) 0.0351(17) 0.056(2) -0.0053(15) 0.0169(15) -0.0152(14)
C43 0.0298(17) 0.0352(17) 0.079(3) -0.0010(17) 0.0053(16) -0.0013(13)
C44 0.0514(19) 0.0175(13) 0.0422(19) -0.0032(13) 0.0182(14) -0.0071(13)
C45 0.072(3) 0.0251(16) 0.086(3) -0.0107(17) 0.055(2) -0.0107(16)
C46 0.099(3) 0.0287(17) 0.038(2) -0.0085(15) 0.0148(19) -0.0158(18)
C47 0.0373(17) 0.0327(16) 0.0404(18) 0.0130(14) 0.0030(13) 0.0021(13)
C48 0.054(2) 0.0450(18) 0.0313(17) 0.0117(14) -0.0031(14) -0.0064(15)
C49 0.057(2) 0.0371(18) 0.062(2) 0.0194(17) 0.0030(18) -0.0007(16)
C51 0.0285(15) 0.0428(17) 0.0387(18) 0.0254(14) -0.0137(13) -0.0079(13)
C52 0.053(2) 0.0495(19) 0.0297(17) 0.0170(15) -0.0062(14) -0.0103(16)
C53 0.0419(19) 0.0460(19) 0.048(2) 0.0267(16) -0.0002(15) 0.0042(15)
C54 0.0209(14) 0.0453(18) 0.055(2) 0.0266(16) 0.0001(13) -0.0045(13)
C55 0.0296(16) 0.0491(19) 0.060(2) 0.0267(17) 0.0085(15) 0.0047(14)
C56 0.0190(16) 0.068(2) 0.089(3) 0.018(2) -0.0091(16) -0.0039(15)
C57 0.0372(17) 0.0349(16) 0.0351(17) 0.0143(13) -0.0134(13) -0.0126(13)
C58 0.0482(19) 0.0380(17) 0.0354(18) 0.0035(14) -0.0126(14) -0.0057(14)
C59 0.047(2) 0.052(2) 0.063(2) 0.0090(18) -0.0252(17) -0.0185(17)

loop_
_atom_type_symbol
_atom_type_description
_atom_type_scat_dispersion_real
_atom_type_scat_dispersion_imag
_atom_type_scat_source
C C 0.0033 0.0016 'International Tables Vol C Tables 4.2.6.8 and 6.1.1.4'
H H 0.0000 0.0000 'International Tables Vol C Tables 4.2.6.8 and 6.1.1.4'
P P 0.1023 0.0942 'International Tables Vol C Tables 4.2.6.8 and 6.1.1.4'
S S 0.1246 0.1234 'International Tables Vol C Tables 4.2.6.8 and 6.1.1.4'
Ag Ag -0.8971 1.1015 'International Tables Vol C Tables 4.2.6.8 and 6.1.1.4'
N N 0.0061 0.0033 'International Tables Vol C Tables 4.2.6.8 and 6.1.1.4'
Cl Cl 0.1484 0.1585 'International Tables Vol C Tables 4.2.6.8 and 6.1.1.4'

loop_
_geom_angle_atom_site_label_1
_geom_angle_atom_site_label_2
_geom_angle_atom_site_label_3
_geom_angle
_geom_angle_site_symmetry_1
_geom_angle_site_symmetry_3
_geom_angle_publ_flag
S1 Ag1 S1 90.07(3) 2_656 . ?
S1 Ag1 S3 114.824(18) 2_656 2_656 ?
S1 Ag1 S3 92.914(18) . 2_656 ?
S1 Ag1 S3 92.914(18) 2_656 . ?
S1 Ag1 S3 114.824(18) . . ?
S3 Ag1 S3 141.10(3) 2_656 . ?
S1 Ag1 Ag2 134.965(14) 2_656 . ?
S1 Ag1 Ag2 134.965(14) . . ?
S3 Ag1 Ag2 70.549(13) 2_656 . ?
S3 Ag1 Ag2 70.549(13) . . ?
S1 Ag1 Ag4 73.222(14) 2_656 2_656 ?
S1 Ag1 Ag4 153.160(15) . 2_656 ?
S3 Ag1 Ag4 76.112(14) 2_656 2_656 ?
S3 Ag1 Ag4 87.454(14) . 2_656 ?
Ag2 Ag1 Ag4 64.718(6) . 2_656 ?
S1 Ag1 Ag4 153.159(15) 2_656 . ?
S1 Ag1 Ag4 73.222(14) . . ?
S3 Ag1 Ag4 87.454(14) 2_656 . ?
S3 Ag1 Ag4 76.112(14) . . ?
Ag2 Ag1 Ag4 64.718(6) . . ?
Ag4 Ag1 Ag4 129.436(11) 2_656 . ?
S4 Ag2 S4 167.78(3) 2_656 . ?
S4 Ag2 Ag1 96.109(15) 2_656 . ?
S4 Ag2 Ag1 96.109(15) . . ?
S4 Ag2 Ag4 49.499(14) 2_656 2_656 ?
S4 Ag2 Ag4 139.256(15) . 2_656 ?
Ag1 Ag2 Ag4 59.457(5) . 2_656 ?
S4 Ag2 Ag4 139.256(15) 2_656 . ?
S4 Ag2 Ag4 49.499(14) . . ?
Ag1 Ag2 Ag4 59.457(5) . . ?
Ag4 Ag2 Ag4 118.914(10) 2_656 . ?
S4 Ag2 Ag3 90.669(14) 2_656 . ?
S4 Ag2 Ag3 92.036(14) . . ?
Ag1 Ag2 Ag3 77.186(5) . . ?
Ag4 Ag2 Ag3 53.134(5) 2_656 . ?
Ag4 Ag2 Ag3 111.995(7) . . ?
S4 Ag2 Ag3 92.036(14) 2_656 2_656 ?
S4 Ag2 Ag3 90.669(14) . 2_656 ?
Ag1 Ag2 Ag3 77.186(5) . 2_656 ?
Ag4 Ag2 Ag3 111.995(7) 2_656 2_656 ?
Ag4 Ag2 Ag3 53.134(5) . 2_656 ?
Ag3 Ag2 Ag3 154.372(10) . 2_656 ?
P1 Ag3 S3 142.42(2) . . ?
P1 Ag3 S2 116.07(2) . 2_656 ?
S3 Ag3 S2 101.492(19) . 2_656 ?
P1 Ag3 Ag4 107.300(18) . 2_656 ?
S3 Ag3 Ag4 94.448(14) . 2_656 ?
S2 Ag3 Ag4 51.662(13) 2_656 2_656 ?
P1 Ag3 Ag2 98.057(18) . . ?
S3 Ag3 Ag2 66.164(15) . . ?
S2 Ag3 Ag2 109.803(14) 2_656 . ?
Ag4 Ag3 Ag2 60.541(5) 2_656 . ?
S4 Ag4 S2 156.36(2) . . ?
S4 Ag4 Ag3 102.420(15) . 2_656 ?
S2 Ag4 Ag3 60.088(15) . 2_656 ?
S4 Ag4 Ag5 119.069(16) . . ?
S2 Ag4 Ag5 83.700(15) . . ?
Ag3 Ag4 Ag5 133.056(8) 2_656 . ?
S4 Ag4 Ag1 94.188(16) . . ?
S2 Ag4 Ag1 98.555(16) . . ?
Ag3 Ag4 Ag1 82.289(6) 2_656 . ?
Ag5 Ag4 Ag1 74.206(7) . . ?
S4 Ag4 Ag2 50.855(15) . . ?
S2 Ag4 Ag2 123.239(15) . . ?
Ag3 Ag4 Ag2 66.325(6) 2_656 . ?
Ag5 Ag4 Ag2 124.440(8) . . ?
Ag1 Ag4 Ag2 55.825(7) . . ?
P2 Ag5 S1 175.43(3) . . ?
P2 Ag5 Ag4 104.977(19) . . ?
S1 Ag5 Ag4 76.690(15) . . ?
C10 S1 Ag5 104.15(8) . . ?
C10 S1 Ag1 113.32(7) . . ?
Ag5 S1 Ag1 91.000(19) . . ?
C10 S2 Ag4 104.78(8) . . ?
C10 S2 Ag3 106.88(8) . 2_656 ?
Ag4 S2 Ag3 68.250(16) . 2_656 ?
C30 S3 Ag3 99.69(8) . . ?
C30 S3 Ag1 118.95(8) . . ?
Ag3 S3 Ag1 95.603(19) . . ?
C30 S4 Ag4 101.08(7) . . ?
C30 S4 Ag2 98.03(8) . . ?
Ag4 S4 Ag2 79.646(18) . . ?
C41 P1 C47 106.93(14) . . ?
C41 P1 C44 106.28(13) . . ?
C47 P1 C44 105.38(14) . . ?
C41 P1 Ag3 110.16(9) . . ?
C47 P1 Ag3 110.57(9) . . ?
C44 P1 Ag3 116.96(10) . . ?
C51 P2 C57 109.65(14) . . ?
C51 P2 C54 107.69(13) . . ?
C57 P2 C54 105.03(14) . . ?
C51 P2 Ag5 115.14(9) . . ?
C57 P2 Ag5 109.22(9) . . ?
C54 P2 Ag5 109.62(10) . . ?
C9A C1 C2 121.3(3) . . ?
C3 C2 C1 117.5(3) . . ?
C3 C2 C11 120.5(2) . . ?
C1 C2 C11 122.0(3) . . ?
C4 C3 C2 122.1(3) . . ?
C3 C4 C4A 119.6(3) . . ?
C4 C4A C9A 119.6(3) . . ?
C4 C4A C4B 131.2(3) . . ?
C9A C4A C4B 109.1(2) . . ?
C5 C4B C8A 119.5(3) . . ?
C5 C4B C4A 131.3(2) . . ?
C8A C4B C4A 109.1(2) . . ?
C6 C5 C4B 119.9(3) . . ?
C5 C6 C7 122.2(3) . . ?
C8 C7 C6 117.9(3) . . ?
C8 C7 C15 119.7(2) . . ?
C6 C7 C15 122.3(2) . . ?
C7 C8 C8A 121.1(2) . . ?
C8 C8A C4B 119.3(2) . . ?
C8 C8A C9 132.5(2) . . ?
C4B C8A C9 108.2(2) . . ?
C10 C9 C8A 127.7(2) . . ?
C10 C9 C9A 126.9(2) . . ?
C8A C9 C9A 105.2(2) . . ?
C1 C9A C4A 119.6(2) . . ?
C1 C9A C9 132.1(2) . . ?
C4A C9A C9 108.0(2) . . ?
C9 C10 S2 121.96(18) . . ?
C9 C10 S1 120.36(18) . . ?
S2 C10 S1 117.55(13) . . ?
C13 C11 C12 108.1(3) . . ?
C13 C11 C2 109.5(3) . . ?
C12 C11 C2 113.0(2) . . ?
C13 C11 C14 107.9(3) . . ?
C12 C11 C14 108.0(3) . . ?
C2 C11 C14 110.1(3) . . ?
C17' C15 C17 130.9(7) . . ?
C17' C15 C16' 103.8(8) . . ?
C17 C15 C16' 75.6(5) . . ?
C17' C15 C7 114.4(7) . . ?
C17 C15 C7 109.3(3) . . ?
C16' C15 C7 115.2(5) . . ?
C17' C15 C18 31.6(7) . . ?
C17 C15 C18 110.5(3) . . ?
C16' C15 C18 126.8(6) . . ?
C7 C15 C18 112.0(3) . . ?
C17' C15 C16 75.1(7) . . ?
C17 C15 C16 109.3(3) . . ?
C16' C15 C16 34.9(5) . . ?
C7 C15 C16 110.5(3) . . ?
C18 C15 C16 105.1(3) . . ?
C17' C15 C18' 113.7(8) . . ?
C17 C15 C18' 30.4(4) . . ?
C16' C15 C18' 104.4(6) . . ?
C7 C15 C18' 105.2(5) . . ?
C18 C15 C18' 85.4(5) . . ?
C16 C15 C18' 134.9(5) . . ?
C29A C21 C22 121.1(2) . . ?
C21 C22 C23 118.5(2) . . ?
C21 C22 C31 122.2(2) . . ?
C23 C22 C31 119.3(2) . . ?
C24 C23 C22 121.4(2) . . ?
C23 C24 C24A 119.5(2) . . ?
C24 C24A C29A 120.5(2) . . ?
C24 C24A C24B 130.2(2) . . ?
C29A C24A C24B 109.3(2) . . ?
C25 C24B C28A 120.1(2) . . ?
C25 C24B C24A 131.0(2) . . ?
C28A C24B C24A 108.9(2) . . ?
C26 C25 C24B 119.9(2) . . ?
C25 C26 C27 121.6(2) . . ?
C26 C27 C28 118.1(2) . . ?
C26 C27 C35 122.9(2) . . ?
C28 C27 C35 119.0(2) . . ?
C28A C28 C27 121.4(2) . . ?
C28 C28A C24B 118.8(2) . . ?
C28 C28A C29 132.8(2) . . ?
C24B C28A C29 108.3(2) . . ?
C30 C29 C29A 127.7(2) . . ?
C30 C29 C28A 127.1(2) . . ?
C29A C29 C28A 105.10(18) . . ?
C21 C29A C24A 119.0(2) . . ?
C21 C29A C29 132.7(2) . . ?
C24A C29A C29 108.4(2) . . ?
C29 C30 S3 123.65(18) . . ?
C29 C30 S4 120.85(18) . . ?
S3 C30 S4 115.49(12) . . ?
C33 C31 C32 109.1(2) . . ?
C33 C31 C22 112.7(2) . . ?
C32 C31 C22 109.3(2) . . ?
C33 C31 C34 108.1(2) . . ?
C32 C31 C34 108.6(2) . . ?
C22 C31 C34 109.0(2) . . ?
C38 C35 C36 108.8(3) . . ?
C38 C35 C27 110.0(2) . . ?
C36 C35 C27 109.5(3) . . ?
C38 C35 C37 107.7(3) . . ?
C36 C35 C37 108.2(2) . . ?
C27 C35 C37 112.5(2) . . ?
C43 C41 C42 110.9(2) . . ?
C43 C41 P1 110.3(2) . . ?
C42 C41 P1 116.6(2) . . ?
C46 C44 C45 111.0(3) . . ?
C46 C44 P1 110.9(2) . . ?
C45 C44 P1 110.3(2) . . ?
C49 C47 C48 110.5(3) . . ?
C49 C47 P1 116.1(2) . . ?
C48 C47 P1 110.9(2) . . ?
C52 C51 C53 110.7(2) . . ?
C52 C51 P2 112.4(2) . . ?
C53 C51 P2 109.0(2) . . ?
C55 C54 C56 110.2(3) . . ?
C55 C54 P2 112.7(2) . . ?
C56 C54 P2 115.3(2) . . ?
C58 C57 C59 111.9(3) . . ?
C58 C57 P2 113.66(19) . . ?
C59 C57 P2 115.6(2) . . ?

loop_
_geom_bond_atom_site_label_1
_geom_bond_atom_site_label_2
_geom_bond_distance
_geom_bond_site_symmetry_2
_geom_bond_publ_flag
Ag1 S1 2.5715(6) 2_656 ?
Ag1 S1 2.5715(6) . ?
Ag1 S3 2.6880(6) 2_656 ?
Ag1 S3 2.6880(6) . ?
Ag1 Ag2 2.8345(4) . ?
Ag1 Ag4 2.9507(2) 2_656 ?
Ag1 Ag4 2.9507(2) . ?
Ag2 S4 2.4423(6) 2_656 ?
Ag2 S4 2.4423(6) . ?
Ag2 Ag4 3.0979(2) 2_656 ?
Ag2 Ag4 3.0979(2) . ?
Ag2 Ag3 3.2584(2) . ?
Ag2 Ag3 3.2584(2) 2_656 ?
Ag3 P1 2.3946(7) . ?
Ag3 S3 2.4576(6) . ?
Ag3 S2 2.6564(6) 2_656 ?
Ag3 Ag4 2.8464(2) 2_656 ?
Ag4 S4 2.3946(6) . ?
Ag4 S2 2.4038(6) . ?
Ag4 Ag3 2.8464(2) 2_656 ?
Ag4 Ag5 2.9085(3) . ?
Ag5 P2 2.3697(7) . ?
Ag5 S1 2.3807(6) . ?
S1 C10 1.774(2) . ?
S2 C10 1.770(2) . ?
S2 Ag3 2.6564(6) 2_656 ?
S3 C30 1.773(2) . ?
S4 C30 1.779(2) . ?
P1 C41 1.848(3) . ?
P1 C47 1.851(3) . ?
P1 C44 1.851(3) . ?
P2 C51 1.844(3) . ?
P2 C57 1.850(3) . ?
P2 C54 1.851(3) . ?
C1 C9A 1.394(4) . ?
C1 C2 1.410(4) . ?
C2 C3 1.403(4) . ?
C2 C11 1.529(4) . ?
C3 C4 1.388(4) . ?
C4 C4A 1.399(4) . ?
C4A C9A 1.412(3) . ?
C4A C4B 1.445(4) . ?
C4B C5 1.385(4) . ?
C4B C8A 1.415(3) . ?
C5 C6 1.372(4) . ?
C6 C7 1.396(4) . ?
C7 C8 1.392(3) . ?
C7 C15 1.522(4) . ?
C8 C8A 1.394(4) . ?
C8A C9 1.487(3) . ?
C9 C10 1.364(3) . ?
C9 C9A 1.498(3) . ?
C11 C13 1.524(5) . ?
C11 C12 1.527(4) . ?
C11 C14 1.538(5) . ?
C15 C17' 1.503(11) . ?
C15 C17 1.509(5) . ?
C15 C16' 1.515(9) . ?
C15 C18 1.533(5) . ?
C15 C16 1.552(5) . ?
C15 C18' 1.580(9) . ?
C21 C29A 1.389(3) . ?
C21 C22 1.394(3) . ?
C22 C23 1.404(3) . ?
C22 C31 1.532(4) . ?
C23 C24 1.379(4) . ?
C24 C24A 1.386(3) . ?
C24A C29A 1.412(3) . ?
C24A C24B 1.452(4) . ?
C24B C25 1.384(3) . ?
C24B C28A 1.410(3) . ?
C25 C26 1.381(4) . ?
C26 C27 1.390(4) . ?
C27 C28 1.403(3) . ?
C27 C35 1.527(4) . ?
C28 C28A 1.389(3) . ?
C28A C29 1.502(3) . ?
C29 C30 1.362(3) . ?
C29 C29A 1.489(3) . ?
C31 C33 1.504(4) . ?
C31 C32 1.525(4) . ?
C31 C34 1.533(4) . ?
C35 C38 1.520(4) . ?
C35 C36 1.523(4) . ?
C35 C37 1.528(4) . ?
C41 C43 1.528(4) . ?
C41 C42 1.535(4) . ?
C44 C46 1.517(4) . ?
C44 C45 1.537(4) . ?
C47 C49 1.508(4) . ?
C47 C48 1.522(4) . ?
C51 C52 1.518(4) . ?
C51 C53 1.526(4) . ?
C54 C55 1.505(5) . ?
C54 C56 1.540(4) . ?
C57 C58 1.518(4) . ?
C57 C59 1.525(4) . ?
